data_7022477
loop_
_publ_author_name
'Ro\,sca, Sorin-Claudiu'
'Ro\,sca, Drago\,s-Adrian'
'Dorcet, Vincent'
'Kozak, Christopher M.'
'Kerton, Francesca M.'
'Carpentier, Jean-Fran\,cois'
'Sarazin, Yann'

_publ_section_title
;
 Alkali aminoether-phenolate complexes: synthesis, structural
 characterization and evidence for an activated monomer ROP mechanism.
;
_journal_issue 25
_journal_name_full 'Dalton transactions (Cambridge, England : 2003)'
_journal_page_first 9361
_journal_page_last 9375
_journal_paper_doi 10.1039/c2dt32726k
_journal_volume 42
_journal_year 2013
_chemical_compound_source 'synthesis as described'
_chemical_formula_moiety 'C50 H84 K2 N2 O10'
_chemical_formula_sum 'C50 H84 K2 N2 O10'
_chemical_formula_weight 951.39
_chemical_name_systematic
;
?
;
_space_group_IT_number 14
_symmetry_cell_setting monoclinic
_symmetry_Int_Tables_number 14
_symmetry_space_group_name_Hall '-P 2yn'
_symmetry_space_group_name_H-M 'P 1 21/n 1'
_atom_sites_solution_hydrogens geom
_atom_sites_solution_primary direct
_atom_sites_solution_secondary difmap
_audit_conform_dict_location ftp://ftp.iucr.org/pub/cif_core.dic
_audit_conform_dict_name cif_core.dic
_audit_conform_dict_version 2.3
_audit_creation_date 2012-03-29T14:18:48-00:00
_audit_creation_method 'WinGX routine CIF_UPDATE'
_cell_angle_alpha 90
_cell_angle_beta 111.7240(10)
_cell_angle_gamma 90
_cell_formula_units_Z 4
_cell_length_a 17.3807(5)
_cell_length_b 17.0158(5)
_cell_length_c 20.0753(5)
_cell_measurement_reflns_used 9998
_cell_measurement_temperature 150(2)
_cell_measurement_theta_max 27.4
_cell_measurement_theta_min 2.39
_cell_measurement_wavelength 0.71073
_cell_volume 5515.5(3)
_computing_cell_refinement 'Bruker APEX2 (Bruker, 2006)'
_computing_data_collection 'Bruker APEX2 (Bruker, 2006)'
_computing_data_reduction 'Bruker APEX2 (Bruker, 2006)'
_computing_molecular_graphics 'Ortep-3 for Windows (Farrugia, 1997)'
_computing_publication_material
;
WinGX publication routines (Farrugia, 1999),
CRYSCAL (T. Roisnel, local program)
;
_computing_structure_refinement 'SHELXL-97 (Sheldrick, 1997)'
_computing_structure_solution 'SIR97 (Altomare et al., 1999)'
_diffrn_ambient_temperature 150(2)
_diffrn_detector 'CCD plate'
_diffrn_measured_fraction_theta_full 0.991
_diffrn_measured_fraction_theta_max 0.991
_diffrn_measurement_device_type 'APEXII, Bruker-AXS'
_diffrn_measurement_method 'CCD rotation images, thin slices'
_diffrn_radiation_monochromator graphite
_diffrn_radiation_probe x-ray
_diffrn_radiation_type MoK\a
_diffrn_radiation_wavelength 0.71073
_diffrn_reflns_av_R_equivalents 0.0433
_diffrn_reflns_av_unetI/netI 0.0459
_diffrn_reflns_limit_h_max 22
_diffrn_reflns_limit_h_min -22
_diffrn_reflns_limit_k_max 22
_diffrn_reflns_limit_k_min -22
_diffrn_reflns_limit_l_max 26
_diffrn_reflns_limit_l_min -23
_diffrn_reflns_number 46530
_diffrn_reflns_theta_full 27.48
_diffrn_reflns_theta_max 27.48
_diffrn_reflns_theta_min 2.91
_exptl_absorpt_coefficient_mu 0.224
_exptl_absorpt_correction_T_max 0.982
_exptl_absorpt_correction_T_min 0.942
_exptl_absorpt_correction_type multi-scan
_exptl_absorpt_process_details
;
[Sheldrick, G.M. (2002). SADABS Bruker AXS Inc., Madison, Wisconsin, USA]
;
_exptl_crystal_colour stick
_exptl_crystal_density_diffrn 1.146
_exptl_crystal_density_method 'not measured'
_exptl_crystal_description stick
_exptl_crystal_F_000 2064
_exptl_crystal_size_max 0.57
_exptl_crystal_size_mid 0.09
_exptl_crystal_size_min 0.08
_refine_diff_density_max 0.458
_refine_diff_density_min -0.295
_refine_diff_density_rms 0.045
_refine_ls_extinction_method none
_refine_ls_goodness_of_fit_ref 1.019
_refine_ls_hydrogen_treatment constr
_refine_ls_matrix_type full
_refine_ls_number_parameters 590
_refine_ls_number_reflns 12537
_refine_ls_number_restraints 6
_refine_ls_restrained_S_all 1.019
_refine_ls_R_factor_all 0.0729
_refine_ls_R_factor_gt 0.0427
_refine_ls_shift/su_max 0.002
_refine_ls_shift/su_mean 0
_refine_ls_structure_factor_coef Fsqd
_refine_ls_weighting_details 'calc w=1/[\s^2^(Fo^2^)+(0.0408P)^2^+1.9134P] where P=(Fo^2^+2Fc^2^)/3'
_refine_ls_weighting_scheme calc
_refine_ls_wR_factor_gt 0.0943
_refine_ls_wR_factor_ref 0.1077
_reflns_number_gt 8806
_reflns_number_total 12537
_reflns_threshold_expression >2sigma(I)
_cod_data_source_file c2dt32726k.txt
_cod_data_source_block SR42
_cod_original_sg_symbol_H-M 'P 21/n'
_cod_database_code 7022477

loop_
_symmetry_equiv_pos_as_xyz
'x, y, z'
'-x+1/2, y+1/2, -z+1/2'
'-x, -y, -z'
'x-1/2, -y-1/2, z-1/2'

loop_
_atom_site_label
_atom_site_type_symbol
_atom_site_fract_x
_atom_site_fract_y
_atom_site_fract_z
_atom_site_U_iso_or_equiv
_atom_site_adp_type
_atom_site_occupancy
_atom_site_symmetry_multiplicity
_atom_site_calc_flag
_atom_site_refinement_flags
_atom_site_disorder_assembly
_atom_site_disorder_group
K1 K 0.11973(2) 0.23989(2) 0.970833(19) 0.02526(9) Uani 1 1 d . . .
K2 K 0.34457(2) 0.29969(2) 1.012003(19) 0.02814(10) Uani 1 1 d . . .
O1 O 0.24642(7) 0.29417(7) 1.08191(6) 0.0249(3) Uani 1 1 d . . .
O2 O 0.20034(7) 0.31114(7) 0.90069(6) 0.0254(3) Uani 1 1 d . . .
N1 N 0.15520(9) 0.12584(8) 1.08915(7) 0.0264(3) Uani 1 1 d . . .
C2 C 0.08665(11) 0.11715(11) 1.11471(10) 0.0339(4) Uani 1 1 d . . .
H2A H 0.1096 0.0994 1.1652 0.041 Uiso 1 1 calc R . .
H2B H 0.0492 0.0754 1.0863 0.041 Uiso 1 1 calc R . .
C3 C 0.03644(11) 0.19033(13) 1.11037(10) 0.0377(5) Uani 1 1 d . . .
H3A H -0.0025 0.1817 1.1353 0.045 Uiso 1 1 calc R . .
H3B H 0.0736 0.2344 1.1342 0.045 Uiso 1 1 calc R . .
O4 O -0.00837(8) 0.20910(8) 1.03722(7) 0.0404(3) Uani 1 1 d . . .
C5 C -0.04537(14) 0.28479(14) 1.03110(12) 0.0516(6) Uani 1 1 d . . .
H5A H -0.002 0.3254 1.0504 0.062 Uiso 1 1 calc R . .
H5B H -0.0822 0.2865 1.0587 0.062 Uiso 1 1 calc R . .
C6 C -0.09396(14) 0.29992(16) 0.95379(14) 0.0614(7) Uani 1 1 d . . .
H6A H -0.1331 0.2561 0.9332 0.074 Uiso 1 1 calc R . .
H6B H -0.1263 0.349 0.9483 0.074 Uiso 1 1 calc R . .
O7 O -0.03794(8) 0.30683(9) 0.91709(7) 0.0445(4) Uani 1 1 d . . .
C8 C -0.07500(14) 0.29300(13) 0.84191(11) 0.0491(6) Uani 1 1 d . . .
H8A H -0.04 0.3168 0.818 0.059 Uiso 1 1 calc R . .
H8B H -0.1298 0.3191 0.8229 0.059 Uiso 1 1 calc R . .
C9 C -0.08579(13) 0.20705(13) 0.82411(13) 0.0526(6) Uani 1 1 d . . .
H9A H -0.1187 0.182 0.8494 0.063 Uiso 1 1 calc R . .
H9B H -0.1155 0.1999 0.7719 0.063 Uiso 1 1 calc R . .
O10 O -0.00524(8) 0.17169(8) 0.84623(7) 0.0387(3) Uani 1 1 d . . .
C11 C -0.01016(12) 0.08884(12) 0.84147(11) 0.0413(5) Uani 1 1 d . . .
H11A H -0.0425 0.0728 0.7915 0.05 Uiso 1 1 calc R . .
H11B H -0.0385 0.0684 0.8725 0.05 Uiso 1 1 calc R . .
C12 C 0.07592(12) 0.05577(12) 0.86492(10) 0.0404(5) Uani 1 1 d . . .
H12A H 0.0723 -0.0022 0.8604 0.048 Uiso 1 1 calc R . .
H12B H 0.1026 0.0753 0.8322 0.048 Uiso 1 1 calc R . .
O13 O 0.12693(8) 0.07563(7) 0.93678(6) 0.0337(3) Uani 1 1 d . . .
C14 C 0.11145(14) 0.02838(12) 0.98904(10) 0.0422(5) Uani 1 1 d . . .
H14A H 0.1175 -0.0279 0.9794 0.051 Uiso 1 1 calc R . .
H14B H 0.0542 0.0372 0.9867 0.051 Uiso 1 1 calc R . .
C15 C 0.17234(13) 0.05002(11) 1.06225(10) 0.0369(4) Uani 1 1 d . . .
H15A H 0.1721 0.0083 1.0965 0.044 Uiso 1 1 calc R . .
H15B H 0.2285 0.0518 1.0606 0.044 Uiso 1 1 calc R . .
C16 C 0.23258(10) 0.15290(10) 1.14731(9) 0.0271(4) Uani 1 1 d . . .
H16A H 0.2773 0.1562 1.128 0.033 Uiso 1 1 calc R . .
H16B H 0.2493 0.1133 1.1862 0.033 Uiso 1 1 calc R . .
C17 C 0.22413(10) 0.23119(10) 1.17834(8) 0.0241(4) Uani 1 1 d . . .
C18 C 0.23000(9) 0.29985(10) 1.13967(8) 0.0217(3) Uani 1 1 d . . .
C19 C 0.21409(10) 0.37377(10) 1.16707(8) 0.0247(4) Uani 1 1 d . . .
C20 C 0.19149(11) 0.37373(11) 1.22673(9) 0.0289(4) Uani 1 1 d . . .
H20 H 0.1792 0.4229 1.243 0.035 Uiso 1 1 calc R . .
C21 C 0.18557(10) 0.30617(11) 1.26443(9) 0.0289(4) Uani 1 1 d . . .
C22 C 0.20437(10) 0.23565(11) 1.23972(9) 0.0275(4) Uani 1 1 d . . .
H22 H 0.2038 0.1888 1.2652 0.033 Uiso 1 1 calc R . .
C23 C 0.21991(12) 0.45063(11) 1.12925(9) 0.0313(4) Uani 1 1 d . . .
C24 C 0.15704(13) 0.45028(12) 1.05155(10) 0.0409(5) Uani 1 1 d . . .
H24A H 0.1692 0.4064 1.0254 0.061 Uiso 1 1 calc R . .
H24B H 0.1609 0.4999 1.0282 0.061 Uiso 1 1 calc R . .
H24C H 0.101 0.4444 1.0516 0.061 Uiso 1 1 calc R . .
C25 C 0.30806(12) 0.46004(12) 1.12934(11) 0.0402(5) Uani 1 1 d . . .
H25A H 0.3469 0.4694 1.1784 0.06 Uiso 1 1 calc R . .
H25B H 0.3094 0.5047 1.0989 0.06 Uiso 1 1 calc R . .
H25C H 0.3239 0.412 1.1107 0.06 Uiso 1 1 calc R . .
C26 C 0.20299(16) 0.52301(12) 1.16673(12) 0.0518(6) Uani 1 1 d . . .
H26A H 0.1452 0.5224 1.1631 0.078 Uiso 1 1 calc R . .
H26B H 0.2132 0.5706 1.1438 0.078 Uiso 1 1 calc R . .
H26C H 0.2397 0.5225 1.2174 0.078 Uiso 1 1 calc R . .
C27 C 0.15188(12) 0.31295(13) 1.32498(10) 0.0380(5) Uani 1 1 d . . .
C28 C 0.06195(14) 0.34334(15) 1.29264(13) 0.0566(6) Uani 1 1 d . . .
H28A H 0.0607 0.3933 1.268 0.085 Uiso 1 1 calc R . .
H28B H 0.0407 0.3513 1.3311 0.085 Uiso 1 1 calc R . .
H28C H 0.0274 0.3047 1.2584 0.085 Uiso 1 1 calc R . .
C29 C 0.20352(16) 0.37153(16) 1.38195(12) 0.0587(7) Uani 1 1 d . . .
H29A H 0.2609 0.3531 1.4029 0.088 Uiso 1 1 calc R . .
H29B H 0.1806 0.3759 1.4197 0.088 Uiso 1 1 calc R . .
H29C H 0.202 0.4231 1.3597 0.088 Uiso 1 1 calc R . .
C30 C 0.15200(14) 0.23415(14) 1.36156(11) 0.0476(6) Uani 1 1 d . . .
H30A H 0.1161 0.197 1.3265 0.071 Uiso 1 1 calc R . .
H30B H 0.1314 0.2416 1.4005 0.071 Uiso 1 1 calc R . .
H30C H 0.2086 0.2133 1.3812 0.071 Uiso 1 1 calc R . .
N31 N 0.33976(9) 0.17636(9) 0.90915(7) 0.0288(3) Uani 1 1 d . . .
C32 C 0.35285(14) 0.10117(12) 0.94791(11) 0.0428(5) Uani 1 1 d . . .
H32A H 0.3608 0.0594 0.9167 0.051 Uiso 1 1 calc R . .
H32B H 0.3023 0.0882 0.9573 0.051 Uiso 1 1 calc R . .
C33 C 0.42582(16) 0.10051(15) 1.01807(11) 0.0583(7) Uani 1 1 d . . .
H33A H 0.4337 0.047 1.0388 0.07 Uiso 1 1 calc R . .
H33B H 0.4767 0.1155 1.0099 0.07 Uiso 1 1 calc R . .
O34 O 0.41182(10) 0.15408(10) 1.06630(7) 0.0558(4) Uani 1 1 d . . .
C35 C 0.4800(2) 0.15613(18) 1.13425(13) 0.0856(10) Uani 1 1 d . . .
H35A H 0.5322 0.1662 1.1265 0.103 Uiso 1 1 calc R . .
H35B H 0.485 0.1047 1.1585 0.103 Uiso 1 1 calc R . .
C36 C 0.46661(19) 0.21795(18) 1.17932(12) 0.0727(8) Uani 1 1 d . . .
H36A H 0.4139 0.2073 1.1859 0.087 Uiso 1 1 calc R . .
H36B H 0.5117 0.2154 1.2271 0.087 Uiso 1 1 calc R . .
O37 O 0.46370(9) 0.29503(10) 1.15204(7) 0.0537(4) Uani 1 1 d . . .
C38 C 0.54093(13) 0.33310(16) 1.16790(11) 0.0556(7) Uani 1 1 d . . .
H38A H 0.5758 0.3027 1.1478 0.067 Uiso 1 1 calc R . .
H38B H 0.5704 0.3368 1.2205 0.067 Uiso 1 1 calc R . .
C39 C 0.52532(14) 0.41269(16) 1.13596(11) 0.0537(6) Uani 1 1 d . . .
H39A H 0.4891 0.4418 1.1556 0.064 Uiso 1 1 calc R . .
H39B H 0.5785 0.4414 1.1499 0.064 Uiso 1 1 calc R . .
O40 O 0.48718(8) 0.41108(9) 1.05959(7) 0.0439(4) Uani 1 1 d . . .
C41 C 0.54476(12) 0.40314(14) 1.02453(11) 0.0471(5) Uani 1 1 d . . .
H41A H 0.5866 0.3627 1.0491 0.057 Uiso 1 1 calc R . .
H41B H 0.5737 0.4536 1.0263 0.057 Uiso 1 1 calc R . .
C42 C 0.49866(13) 0.37969(13) 0.94829(11) 0.0427(5) Uani 1 1 d . . .
H42A H 0.4507 0.415 0.9261 0.051 Uiso 1 1 calc R . .
H42B H 0.5354 0.3839 0.9207 0.051 Uiso 1 1 calc R . .
O43 O 0.47090(8) 0.30082(8) 0.94692(7) 0.0369(3) Uani 1 1 d . . .
C44 C 0.42614(11) 0.27457(12) 0.87539(10) 0.0341(4) Uani 1 1 d . . .
H44A H 0.4607 0.2804 0.846 0.041 Uiso 1 1 calc R . .
H44B H 0.3754 0.3065 0.8533 0.041 Uiso 1 1 calc R . .
C45 C 0.40359(11) 0.18960(12) 0.87821(10) 0.0348(4) Uani 1 1 d . . .
H45A H 0.3835 0.1679 0.829 0.042 Uiso 1 1 calc R . .
H45B H 0.4541 0.1602 0.9069 0.042 Uiso 1 1 calc R . .
C46 C 0.25531(10) 0.17550(10) 0.85269(9) 0.0269(4) Uani 1 1 d . . .
H46A H 0.2145 0.1669 0.8757 0.032 Uiso 1 1 calc R . .
H46B H 0.2511 0.1305 0.8202 0.032 Uiso 1 1 calc R . .
C47 C 0.23267(10) 0.24935(10) 0.80879(8) 0.0233(3) Uani 1 1 d . . .
C48 C 0.20695(9) 0.31595(10) 0.83826(8) 0.0218(3) Uani 1 1 d . . .
C49 C 0.19110(10) 0.38717(10) 0.79667(8) 0.0243(4) Uani 1 1 d . . .
C50 C 0.20269(10) 0.38716(11) 0.73148(9) 0.0272(4) Uani 1 1 d . A .
H50 H 0.1931 0.4349 0.7051 0.033 Uiso 1 1 calc R . .
C51 C 0.22741(10) 0.32164(11) 0.70233(9) 0.0270(4) Uani 1 1 d . . .
C52 C 0.24115(10) 0.25274(11) 0.74250(9) 0.0259(4) Uani 1 1 d . A .
H52 H 0.2568 0.2066 0.7241 0.031 Uiso 1 1 calc R . .
C53 C 0.16608(11) 0.46238(11) 0.82595(9) 0.0286(4) Uani 1 1 d . . .
C54 C 0.23602(12) 0.48585(12) 0.89663(10) 0.0393(5) Uani 1 1 d . . .
H54A H 0.2211 0.5348 0.9147 0.059 Uiso 1 1 calc R . .
H54B H 0.2874 0.4937 0.888 0.059 Uiso 1 1 calc R . .
H54C H 0.244 0.4441 0.9322 0.059 Uiso 1 1 calc R . .
C55 C 0.08590(11) 0.44966(12) 0.83969(10) 0.0335(4) Uani 1 1 d . . .
H55A H 0.0406 0.4377 0.7943 0.05 Uiso 1 1 calc R . .
H55B H 0.0726 0.4974 0.8605 0.05 Uiso 1 1 calc R . .
H55C H 0.0932 0.4057 0.873 0.05 Uiso 1 1 calc R . .
C56 C 0.15118(14) 0.53206(12) 0.77419(11) 0.0443(5) Uani 1 1 d . . .
H56A H 0.1074 0.5186 0.7283 0.066 Uiso 1 1 calc R . .
H56B H 0.2024 0.5441 0.7664 0.066 Uiso 1 1 calc R . .
H56C H 0.1342 0.5781 0.7948 0.066 Uiso 1 1 calc R . .
C57A C 0.24355(12) 0.32676(12) 0.63216(9) 0.0343(4) Uani 0.5187(19) 1 d PD A 1
C58A C 0.2674(3) 0.2452(3) 0.6088(2) 0.0425(4) Uani 0.5187(19) 1 d PD A 1
H58A H 0.2694 0.2498 0.5608 0.064 Uiso 0.5187(19) 1 calc PR A 1
H58B H 0.2258 0.2059 0.608 0.064 Uiso 0.5187(19) 1 calc PR A 1
H58C H 0.3218 0.229 0.643 0.064 Uiso 0.5187(19) 1 calc PR A 1
C59A C 0.3035(2) 0.3863(3) 0.6362(2) 0.0425(4) Uani 0.5187(19) 1 d PD A 1
H59A H 0.2832 0.4374 0.6452 0.064 Uiso 0.5187(19) 1 calc PR A 1
H59B H 0.3125 0.3882 0.5908 0.064 Uiso 0.5187(19) 1 calc PR A 1
H59C H 0.3559 0.3739 0.6754 0.064 Uiso 0.5187(19) 1 calc PR A 1
C60A C 0.1573(2) 0.3465(3) 0.56948(19) 0.0425(4) Uani 0.5187(19) 1 d PD A 1
H60A H 0.1348 0.3952 0.5809 0.064 Uiso 0.5187(19) 1 calc PR A 1
H60B H 0.1182 0.3034 0.5649 0.064 Uiso 0.5187(19) 1 calc PR A 1
H60C H 0.1659 0.3529 0.5242 0.064 Uiso 0.5187(19) 1 calc PR A 1
C57B C 0.24355(12) 0.32676(12) 0.63216(9) 0.0343(4) Uani 0.4813(19) 1 d PD A 2
C58B C 0.2220(3) 0.4090(3) 0.5944(2) 0.0425(4) Uani 0.4813(19) 1 d PD A 2
H58D H 0.2352 0.4087 0.551 0.064 Uiso 0.4813(19) 1 calc PR A 2
H58E H 0.2546 0.4498 0.6272 0.064 Uiso 0.4813(19) 1 calc PR A 2
H58F H 0.1629 0.4197 0.5815 0.064 Uiso 0.4813(19) 1 calc PR A 2
C59B C 0.2059(3) 0.2643(3) 0.5819(2) 0.0425(4) Uani 0.4813(19) 1 d PD A 2
H59D H 0.2264 0.2134 0.6045 0.064 Uiso 0.4813(19) 1 calc PR A 2
H59E H 0.2203 0.2705 0.5394 0.064 Uiso 0.4813(19) 1 calc PR A 2
H59F H 0.1456 0.2665 0.5677 0.064 Uiso 0.4813(19) 1 calc PR A 2
C60B C 0.3426(3) 0.3233(3) 0.6544(2) 0.0425(4) Uani 0.4813(19) 1 d PD A 2
H60D H 0.3633 0.2723 0.6764 0.064 Uiso 0.4813(19) 1 calc PR A 2
H60E H 0.3684 0.3654 0.6888 0.064 Uiso 0.4813(19) 1 calc PR A 2
H60F H 0.3563 0.3302 0.6116 0.064 Uiso 0.4813(19) 1 calc PR A 2

loop_
_atom_site_aniso_label
_atom_site_aniso_U_11
_atom_site_aniso_U_22
_atom_site_aniso_U_33
_atom_site_aniso_U_23
_atom_site_aniso_U_13
_atom_site_aniso_U_12
K1 0.02429(19) 0.0275(2) 0.02201(18) 0.00165(15) 0.00631(14) -0.00434(15)
K2 0.02174(18) 0.0415(2) 0.02032(18) -0.00215(16) 0.00681(14) 0.00136(16)
O1 0.0284(6) 0.0289(7) 0.0193(6) -0.0011(5) 0.0109(5) -0.0035(5)
O2 0.0271(6) 0.0316(7) 0.0181(6) 0.0023(5) 0.0091(5) 0.0013(5)
N1 0.0294(8) 0.0230(8) 0.0247(7) 0.0014(6) 0.0077(6) -0.0022(6)
C2 0.0335(10) 0.0361(11) 0.0299(10) 0.0053(8) 0.0093(8) -0.0104(8)
C3 0.0268(10) 0.0558(14) 0.0325(10) 0.0027(9) 0.0133(8) -0.0024(9)
O4 0.0302(7) 0.0472(9) 0.0383(8) 0.0036(6) 0.0064(6) 0.0014(6)
C5 0.0466(13) 0.0556(15) 0.0594(14) 0.0109(12) 0.0277(11) 0.0169(11)
C6 0.0402(13) 0.0717(18) 0.0722(17) 0.0219(14) 0.0208(12) 0.0198(12)
O7 0.0363(8) 0.0489(9) 0.0392(8) 0.0063(7) 0.0035(6) 0.0020(6)
C8 0.0468(13) 0.0380(12) 0.0445(12) 0.0053(10) -0.0042(10) 0.0018(10)
C9 0.0339(12) 0.0417(13) 0.0594(14) 0.0051(11) -0.0095(10) -0.0010(10)
O10 0.0334(7) 0.0318(8) 0.0387(7) 0.0020(6) -0.0009(6) -0.0075(6)
C11 0.0417(12) 0.0330(11) 0.0392(11) -0.0075(9) 0.0033(9) -0.0098(9)
C12 0.0466(12) 0.0365(11) 0.0315(10) -0.0111(9) 0.0069(9) -0.0043(9)
O13 0.0366(7) 0.0323(7) 0.0289(7) -0.0034(6) 0.0083(6) -0.0040(6)
C14 0.0588(14) 0.0265(11) 0.0397(11) -0.0047(9) 0.0162(10) -0.0100(9)
C15 0.0496(12) 0.0232(10) 0.0351(10) 0.0034(8) 0.0123(9) 0.0007(8)
C16 0.0268(9) 0.0273(9) 0.0238(9) 0.0060(7) 0.0052(7) 0.0028(7)
C17 0.0201(8) 0.0299(9) 0.0191(8) 0.0016(7) 0.0035(6) -0.0021(7)
C18 0.0178(8) 0.0285(9) 0.0160(7) -0.0007(7) 0.0029(6) -0.0026(7)
C19 0.0259(9) 0.0275(9) 0.0193(8) -0.0009(7) 0.0067(7) -0.0026(7)
C20 0.0324(10) 0.0305(10) 0.0252(9) -0.0039(7) 0.0123(7) -0.0014(8)
C21 0.0270(9) 0.0407(11) 0.0201(8) -0.0010(8) 0.0100(7) -0.0044(8)
C22 0.0253(9) 0.0345(10) 0.0194(8) 0.0060(7) 0.0045(7) -0.0040(7)
C23 0.0448(11) 0.0250(9) 0.0251(9) -0.0017(7) 0.0140(8) -0.0023(8)
C24 0.0506(12) 0.0337(11) 0.0338(11) 0.0084(9) 0.0101(9) 0.0033(9)
C25 0.0480(12) 0.0348(11) 0.0379(11) -0.0020(9) 0.0160(9) -0.0143(9)
C26 0.0892(18) 0.0282(11) 0.0471(13) -0.0003(10) 0.0357(13) 0.0038(11)
C27 0.0413(11) 0.0518(13) 0.0286(10) -0.0010(9) 0.0218(9) -0.0054(9)
C28 0.0512(14) 0.0731(17) 0.0624(15) 0.0079(13) 0.0408(12) 0.0060(12)
C29 0.0780(17) 0.0753(18) 0.0360(12) -0.0169(12) 0.0365(12) -0.0193(14)
C30 0.0528(13) 0.0653(15) 0.0330(11) 0.0073(10) 0.0255(10) -0.0075(11)
N31 0.0295(8) 0.0316(8) 0.0246(7) 0.0022(6) 0.0091(6) 0.0068(6)
C32 0.0573(13) 0.0334(11) 0.0341(11) 0.0042(9) 0.0127(10) 0.0121(10)
C33 0.0706(17) 0.0538(15) 0.0394(12) 0.0116(11) 0.0074(11) 0.0294(13)
O34 0.0664(10) 0.0610(11) 0.0259(7) 0.0062(7) 0.0007(7) 0.0212(8)
C35 0.104(2) 0.084(2) 0.0349(13) 0.0133(14) -0.0136(14) 0.0387(18)
C36 0.084(2) 0.089(2) 0.0262(12) 0.0052(13) -0.0004(12) -0.0026(16)
O37 0.0435(9) 0.0749(12) 0.0319(8) 0.0041(8) 0.0014(7) -0.0005(8)
C38 0.0320(12) 0.090(2) 0.0320(11) -0.0100(12) -0.0025(9) 0.0098(12)
C39 0.0401(12) 0.0799(18) 0.0335(11) -0.0183(12) 0.0049(9) -0.0093(12)
O40 0.0310(7) 0.0648(10) 0.0334(7) -0.0129(7) 0.0089(6) -0.0039(7)
C41 0.0297(11) 0.0642(15) 0.0469(12) -0.0167(11) 0.0135(9) -0.0107(10)
C42 0.0358(11) 0.0531(14) 0.0427(12) -0.0100(10) 0.0187(9) -0.0104(10)
O43 0.0308(7) 0.0486(9) 0.0283(7) -0.0077(6) 0.0075(5) -0.0047(6)
C44 0.0247(9) 0.0507(13) 0.0287(9) -0.0083(9) 0.0121(7) -0.0029(8)
C45 0.0287(10) 0.0454(12) 0.0303(10) -0.0088(9) 0.0106(8) 0.0075(8)
C46 0.0281(9) 0.0292(10) 0.0235(8) -0.0038(7) 0.0096(7) -0.0014(7)
C47 0.0182(8) 0.0294(9) 0.0197(8) 0.0000(7) 0.0040(6) -0.0031(7)
C48 0.0157(8) 0.0305(9) 0.0172(8) -0.0008(7) 0.0037(6) -0.0034(7)
C49 0.0202(8) 0.0307(10) 0.0207(8) 0.0000(7) 0.0062(7) -0.0015(7)
C50 0.0260(9) 0.0325(10) 0.0216(8) 0.0051(7) 0.0071(7) -0.0001(7)
C51 0.0224(8) 0.0396(11) 0.0189(8) -0.0002(7) 0.0075(7) -0.0026(7)
C52 0.0223(8) 0.0337(10) 0.0217(8) -0.0053(7) 0.0081(7) -0.0011(7)
C53 0.0336(10) 0.0284(10) 0.0242(9) 0.0005(7) 0.0113(7) -0.0003(8)
C54 0.0410(11) 0.0366(11) 0.0388(11) -0.0117(9) 0.0130(9) -0.0075(9)
C55 0.0332(10) 0.0377(11) 0.0308(10) 0.0007(8) 0.0133(8) 0.0065(8)
C56 0.0644(14) 0.0323(11) 0.0439(12) 0.0069(9) 0.0291(11) 0.0078(10)
C57A 0.0398(11) 0.0436(12) 0.0241(9) 0.0034(8) 0.0173(8) 0.0025(9)
C58A 0.0473(10) 0.0563(11) 0.0312(9) 0.0023(8) 0.0230(8) -0.0001(8)
C59A 0.0473(10) 0.0563(11) 0.0312(9) 0.0023(8) 0.0230(8) -0.0001(8)
C60A 0.0473(10) 0.0563(11) 0.0312(9) 0.0023(8) 0.0230(8) -0.0001(8)
C57B 0.0398(11) 0.0436(12) 0.0241(9) 0.0034(8) 0.0173(8) 0.0025(9)
C58B 0.0473(10) 0.0563(11) 0.0312(9) 0.0023(8) 0.0230(8) -0.0001(8)
C59B 0.0473(10) 0.0563(11) 0.0312(9) 0.0023(8) 0.0230(8) -0.0001(8)
C60B 0.0473(10) 0.0563(11) 0.0312(9) 0.0023(8) 0.0230(8) -0.0001(8)

loop_
_atom_type_symbol
_atom_type_description
_atom_type_scat_dispersion_real
_atom_type_scat_dispersion_imag
_atom_type_scat_source
C C 0.0033 0.0016 'International Tables Vol C Tables 4.2.6.8 and 6.1.1.4'
H H 0 0 'International Tables Vol C Tables 4.2.6.8 and 6.1.1.4'
N N 0.0061 0.0033 'International Tables Vol C Tables 4.2.6.8 and 6.1.1.4'
O O 0.0106 0.006 'International Tables Vol C Tables 4.2.6.8 and 6.1.1.4'
Si Si 0.0817 0.0704 'International Tables Vol C Tables 4.2.6.8 and 6.1.1.4'
K K 0.2009 0.2494 'International Tables Vol C Tables 4.2.6.8 and 6.1.1.4'

loop_
_geom_angle_atom_site_label_1
_geom_angle_atom_site_label_2
_geom_angle_atom_site_label_3
_geom_angle
O2 K1 O1 81.27(4)
O2 K1 O7 104.31(4)
O1 K1 O7 125.02(4)
O2 K1 O10 95.79(4)
O1 K1 O10 173.96(4)
O7 K1 O10 60.77(4)
O2 K1 O13 103.97(4)
O1 K1 O13 116.12(4)
O7 K1 O13 115.18(4)
O10 K1 O13 59.33(4)
O2 K1 N1 137.94(4)
O1 K1 N1 72.01(4)
O7 K1 N1 117.55(4)
O10 K1 N1 107.44(4)
O13 K1 N1 62.61(4)
O2 K1 O4 160.15(4)
O1 K1 O4 101.92(4)
O7 K1 O4 57.65(4)
O10 K1 O4 82.64(4)
O13 K1 O4 92.29(4)
N1 K1 O4 60.09(4)
O2 K1 C18 100.48(4)
O1 K1 C18 20.72(4)
O7 K1 C18 112.11(4)
O10 K1 C18 163.54(4)
O13 K1 C18 118.13(4)
N1 K1 C18 61.23(4)
O4 K1 C18 81.22(4)
O2 K1 C8 92.62(5)
O1 K1 C8 142.99(5)
O7 K1 C8 22.30(5)
O10 K1 C8 42.03(4)
O13 K1 C8 100.81(4)
N1 K1 C8 128.02(5)
O4 K1 C8 72.92(5)
C18 K1 C8 133.80(5)
O2 K1 K2 44.44(3)
O1 K1 K2 42.38(2)
O7 K1 K2 138.99(3)
O10 K1 K2 132.62(3)
O13 K1 K2 100.27(3)
N1 K1 K2 96.25(3)
O4 K1 K2 144.01(3)
C18 K1 K2 63.07(3)
C8 K1 K2 135.73(4)
O1 K2 O2 81.57(4)
O1 K2 O34 91.20(5)
O2 K2 O34 121.28(4)
O1 K2 O37 81.11(4)
O2 K2 O37 162.38(4)
O34 K2 O37 62.34(5)
O1 K2 N31 120.40(4)
O2 K2 N31 71.91(4)
O34 K2 N31 62.34(4)
O37 K2 N31 120.30(5)
O1 K2 O43 173.77(4)
O2 K2 O43 104.54(3)
O34 K2 O43 84.58(5)
O37 K2 O43 92.86(4)
N31 K2 O43 61.44(4)
O1 K2 O40 119.15(4)
O2 K2 O40 129.16(4)
O34 K2 O40 105.16(5)
O37 K2 O40 58.67(4)
N31 K2 O40 119.05(4)
O43 K2 O40 57.97(4)
O1 K2 C48 101.72(4)
O2 K2 C48 20.16(3)
O34 K2 C48 120.21(4)
O37 K2 C48 175.93(5)
N31 K2 C48 60.87(4)
O43 K2 C48 84.38(4)
O40 K2 C48 117.26(4)
O1 K2 C36 75.72(6)
O2 K2 C36 150.54(6)
O34 K2 C36 42.17(6)
O37 K2 C36 22.33(6)
N31 K2 C36 103.85(6)
O43 K2 C36 98.10(6)
O40 K2 C36 79.05(6)
C48 K2 C36 161.17(6)
O1 K2 K1 43.86(3)
O2 K2 K1 43.29(2)
O34 K2 K1 95.46(4)
O37 K2 K1 121.67(4)
N31 K2 K1 84.06(3)
O43 K2 K1 141.03(3)
O40 K2 K1 154.25(3)
C48 K2 K1 61.93(3)
C36 K2 K1 107.90(5)
C18 O1 K2 153.17(10)
C18 O1 K1 112.88(9)
K2 O1 K1 93.76(4)
C48 O2 K1 143.19(10)
C48 O2 K2 114.75(9)
K1 O2 K2 92.26(4)
C2 N1 C15 109.92(14)
C2 N1 C16 111.76(13)
C15 N1 C16 108.18(14)
C2 N1 K1 113.12(10)
C15 N1 K1 106.96(10)
C16 N1 K1 106.65(9)
N1 C2 C3 115.13(15)
N1 C2 H2A 108.5
C3 C2 H2A 108.5
N1 C2 H2B 108.5
C3 C2 H2B 108.5
H2A C2 H2B 107.5
O4 C3 C2 109.28(16)
O4 C3 H3A 109.8
C2 C3 H3A 109.8
O4 C3 H3B 109.8
C2 C3 H3B 109.8
H3A C3 H3B 108.3
C3 O4 C5 110.46(16)
C3 O4 K1 106.39(10)
C5 O4 K1 100.80(11)
O4 C5 C6 108.05(19)
O4 C5 H5A 110.1
C6 C5 H5A 110.1
O4 C5 H5B 110.1
C6 C5 H5B 110.1
H5A C5 H5B 108.4
O7 C6 C5 108.68(18)
O7 C6 H6A 110
C5 C6 H6A 110
O7 C6 H6B 110
C5 C6 H6B 110
H6A C6 H6B 108.3
C8 O7 C6 113.96(17)
C8 O7 K1 109.68(12)
C6 O7 K1 121.81(12)
O7 C8 C9 112.39(18)
O7 C8 K1 48.02(9)
C9 C8 K1 85.79(11)
O7 C8 H8A 109.1
C9 C8 H8A 109.1
K1 C8 H8A 82.2
O7 C8 H8B 109.1
C9 C8 H8B 109.1
K1 C8 H8B 157
H8A C8 H8B 107.9
O10 C9 C8 108.26(17)
O10 C9 H9A 110
C8 C9 H9A 110
O10 C9 H9B 110
C8 C9 H9B 110
H9A C9 H9B 108.4
C11 O10 C9 111.69(15)
C11 O10 K1 117.89(10)
C9 O10 K1 115.82(12)
O10 C11 C12 108.91(16)
O10 C11 H11A 109.9
C12 C11 H11A 109.9
O10 C11 H11B 109.9
C12 C11 H11B 109.9
H11A C11 H11B 108.3
O13 C12 C11 113.73(16)
O13 C12 H12A 108.8
C11 C12 H12A 108.8
O13 C12 H12B 108.8
C11 C12 H12B 108.8
H12A C12 H12B 107.7
C14 O13 C12 113.28(15)
C14 O13 K1 109.58(10)
C12 O13 K1 113.77(11)
O13 C14 C15 108.97(16)
O13 C14 H14A 109.9
C15 C14 H14A 109.9
O13 C14 H14B 109.9
C15 C14 H14B 109.9
H14A C14 H14B 108.3
N1 C15 C14 114.11(16)
N1 C15 H15A 108.7
C14 C15 H15A 108.7
N1 C15 H15B 108.7
C14 C15 H15B 108.7
H15A C15 H15B 107.6
N1 C16 C17 113.64(13)
N1 C16 H16A 108.8
C17 C16 H16A 108.8
N1 C16 H16B 108.8
C17 C16 H16B 108.8
H16A C16 H16B 107.7
C22 C17 C18 121.68(16)
C22 C17 C16 120.50(15)
C18 C17 C16 117.60(14)
O1 C18 C17 120.62(15)
O1 C18 C19 122.94(15)
C17 C18 C19 116.41(14)
O1 C18 K1 46.40(7)
C17 C18 K1 99.81(10)
C19 C18 K1 121.98(10)
C20 C19 C18 118.92(15)
C20 C19 C23 121.16(16)
C18 C19 C23 119.89(14)
C19 C20 C21 124.46(17)
C19 C20 H20 117.8
C21 C20 H20 117.8
C22 C21 C20 116.35(15)
C22 C21 C27 123.96(17)
C20 C21 C27 119.44(17)
C21 C22 C17 122.06(16)
C21 C22 H22 119
C17 C22 H22 119
C26 C23 C19 112.56(15)
C26 C23 C24 107.98(17)
C19 C23 C24 110.27(15)
C26 C23 C25 106.76(17)
C19 C23 C25 109.62(15)
C24 C23 C25 109.55(15)
C23 C24 H24A 109.5
C23 C24 H24B 109.5
H24A C24 H24B 109.5
C23 C24 H24C 109.5
H24A C24 H24C 109.5
H24B C24 H24C 109.5
C23 C25 H25A 109.5
C23 C25 H25B 109.5
H25A C25 H25B 109.5
C23 C25 H25C 109.5
H25A C25 H25C 109.5
H25B C25 H25C 109.5
C23 C26 H26A 109.5
C23 C26 H26B 109.5
H26A C26 H26B 109.5
C23 C26 H26C 109.5
H26A C26 H26C 109.5
H26B C26 H26C 109.5
C30 C27 C29 108.41(17)
C30 C27 C21 112.41(17)
C29 C27 C21 110.49(16)
C30 C27 C28 108.49(17)
C29 C27 C28 108.56(19)
C21 C27 C28 108.39(16)
C27 C28 H28A 109.5
C27 C28 H28B 109.5
H28A C28 H28B 109.5
C27 C28 H28C 109.5
H28A C28 H28C 109.5
H28B C28 H28C 109.5
C27 C29 H29A 109.5
C27 C29 H29B 109.5
H29A C29 H29B 109.5
C27 C29 H29C 109.5
H29A C29 H29C 109.5
H29B C29 H29C 109.5
C27 C30 H30A 109.5
C27 C30 H30B 109.5
H30A C30 H30B 109.5
C27 C30 H30C 109.5
H30A C30 H30C 109.5
H30B C30 H30C 109.5
C32 N31 C45 111.25(15)
C32 N31 C46 108.10(15)
C45 N31 C46 111.39(13)
C32 N31 K2 107.00(11)
C45 N31 K2 111.00(11)
C46 N31 K2 107.93(10)
N31 C32 C33 114.39(18)
N31 C32 H32A 108.7
C33 C32 H32A 108.7
N31 C32 H32B 108.7
C33 C32 H32B 108.7
H32A C32 H32B 107.6
O34 C33 C32 109.65(18)
O34 C33 H33A 109.7
C32 C33 H33A 109.7
O34 C33 H33B 109.7
C32 C33 H33B 109.7
H33A C33 H33B 108.2
C33 O34 C35 111.99(18)
C33 O34 K2 117.32(12)
C35 O34 K2 115.39(15)
O34 C35 C36 109.9(2)
O34 C35 H35A 109.7
C36 C35 H35A 109.7
O34 C35 H35B 109.7
C36 C35 H35B 109.7
H35A C35 H35B 108.2
O37 C36 C35 114.8(2)
O37 C36 K2 48.94(9)
C35 C36 K2 82.62(13)
O37 C36 H36A 108.6
C35 C36 H36A 108.6
K2 C36 H36A 86.5
O37 C36 H36B 108.6
C35 C36 H36B 108.6
K2 C36 H36B 157.2
H36A C36 H36B 107.6
C36 O37 C38 116.22(19)
C36 O37 K2 108.73(13)
C38 O37 K2 119.88(12)
O37 C38 C39 108.34(18)
O37 C38 H38A 110
C39 C38 H38A 110
O37 C38 H38B 110
C39 C38 H38B 110
H38A C38 H38B 108.4
O40 C39 C38 112.68(19)
O40 C39 H39A 109.1
C38 C39 H39A 109.1
O40 C39 H39B 109.1
C38 C39 H39B 109.1
H39A C39 H39B 107.8
C41 O40 C39 113.57(15)
C41 O40 K2 115.67(11)
C39 O40 K2 110.89(12)
O40 C41 C42 108.80(16)
O40 C41 H41A 109.9
C42 C41 H41A 109.9
O40 C41 H41B 109.9
C42 C41 H41B 109.9
H41A C41 H41B 108.3
O43 C42 C41 108.72(18)
O43 C42 H42A 109.9
C41 C42 H42A 109.9
O43 C42 H42B 109.9
C41 C42 H42B 109.9
H42A C42 H42B 108.3
C42 O43 C44 111.66(15)
C42 O43 K2 107.53(11)
C44 O43 K2 103.08(9)
O43 C44 C45 108.37(15)
O43 C44 H44A 110
C45 C44 H44A 110
O43 C44 H44B 110
C45 C44 H44B 110
H44A C44 H44B 108.4
N31 C45 C44 114.17(15)
N31 C45 H45A 108.7
C44 C45 H45A 108.7
N31 C45 H45B 108.7
C44 C45 H45B 108.7
H45A C45 H45B 107.6
N31 C46 C47 114.19(14)
N31 C46 H46A 108.7
C47 C46 H46A 108.7
N31 C46 H46B 108.7
C47 C46 H46B 108.7
H46A C46 H46B 107.6
C52 C47 C48 121.61(15)
C52 C47 C46 119.87(15)
C48 C47 C46 118.44(14)
O2 C48 C47 120.17(15)
O2 C48 C49 123.02(15)
C47 C48 C49 116.80(14)
O2 C48 K2 45.09(7)
C47 C48 K2 98.64(10)
C49 C48 K2 124.68(10)
C50 C49 C48 118.74(15)
C50 C49 C53 121.21(15)
C48 C49 C53 119.98(14)
C49 C50 C51 124.44(16)
C49 C50 H50 117.8
C51 C50 H50 117.8
C52 C51 C50 116.24(15)
C52 C51 C57A 121.88(16)
C50 C51 C57A 121.78(16)
C51 C52 C47 122.13(16)
C51 C52 H52 118.9
C47 C52 H52 118.9
C55 C53 C56 107.11(15)
C55 C53 C49 110.87(15)
C56 C53 C49 112.65(14)
C55 C53 C54 109.32(14)
C56 C53 C54 107.54(16)
C49 C53 C54 109.25(14)
C53 C54 H54A 109.5
C53 C54 H54B 109.5
H54A C54 H54B 109.5
C53 C54 H54C 109.5
H54A C54 H54C 109.5
H54B C54 H54C 109.5
C53 C55 H55A 109.5
C53 C55 H55B 109.5
H55A C55 H55B 109.5
C53 C55 H55C 109.5
H55A C55 H55C 109.5
H55B C55 H55C 109.5
C53 C56 H56A 109.5
C53 C56 H56B 109.5
H56A C56 H56B 109.5
C53 C56 H56C 109.5
H56A C56 H56C 109.5
H56B C56 H56C 109.5
C59A C57A C51 111.3(2)
C59A C57A C58A 112.0(3)
C51 C57A C58A 112.43(19)
C59A C57A C60A 110.3(3)
C51 C57A C60A 107.32(18)
C58A C57A C60A 103.0(2)
H58D C58B H58E 109.5
H58D C58B H58F 109.5
H58E C58B H58F 109.5
H59D C59B H59E 109.5
H59D C59B H59F 109.5
H59E C59B H59F 109.5
H60D C60B H60E 109.5
H60D C60B H60F 109.5
H60E C60B H60F 109.5

loop_
_geom_bond_atom_site_label_1
_geom_bond_atom_site_label_2
_geom_bond_distance
K1 O2 2.6222(12)
K1 O1 2.6532(12)
K1 O7 2.7896(14)
K1 O10 2.8809(13)
K1 O13 2.8912(13)
K1 N1 2.9503(14)
K1 O4 3.0338(14)
K1 C18 3.3754(16)
K1 C8 3.533(2)
K1 K2 3.8209(5)
K2 O1 2.5810(11)
K2 O2 2.6776(12)
K2 O34 2.7839(16)
K2 O37 2.8086(14)
K2 N31 2.9234(15)
K2 O43 2.9413(13)
K2 O40 2.9826(14)
K2 C48 3.4333(16)
K2 C36 3.527(2)
O1 C18 1.2961(18)
O2 C48 1.3027(18)
N1 C2 1.469(2)
N1 C15 1.471(2)
N1 C16 1.491(2)
C2 C3 1.504(3)
C2 H2A 0.99
C2 H2B 0.99
C3 O4 1.421(2)
C3 H3A 0.99
C3 H3B 0.99
O4 C5 1.425(3)
C5 C6 1.489(3)
C5 H5A 0.99
C5 H5B 0.99
C6 O7 1.427(3)
C6 H6A 0.99
C6 H6B 0.99
O7 C8 1.424(2)
C8 C9 1.501(3)
C8 H8A 0.99
C8 H8B 0.99
C9 O10 1.435(2)
C9 H9A 0.99
C9 H9B 0.99
O10 C11 1.413(2)
C11 C12 1.502(3)
C11 H11A 0.99
C11 H11B 0.99
C12 O13 1.426(2)
C12 H12A 0.99
C12 H12B 0.99
O13 C14 1.424(2)
C14 C15 1.505(3)
C14 H14A 0.99
C14 H14B 0.99
C15 H15A 0.99
C15 H15B 0.99
C16 C17 1.501(2)
C16 H16A 0.99
C16 H16B 0.99
C17 C22 1.398(2)
C17 C18 1.427(2)
C18 C19 1.440(2)
C19 C20 1.392(2)
C19 C23 1.534(2)
C20 C21 1.401(2)
C20 H20 0.95
C21 C22 1.383(3)
C21 C27 1.537(2)
C22 H22 0.95
C23 C26 1.527(3)
C23 C24 1.538(3)
C23 C25 1.540(3)
C24 H24A 0.98
C24 H24B 0.98
C24 H24C 0.98
C25 H25A 0.98
C25 H25B 0.98
C25 H25C 0.98
C26 H26A 0.98
C26 H26B 0.98
C26 H26C 0.98
C27 C30 1.528(3)
C27 C29 1.532(3)
C27 C28 1.543(3)
C28 H28A 0.98
C28 H28B 0.98
C28 H28C 0.98
C29 H29A 0.98
C29 H29B 0.98
C29 H29C 0.98
C30 H30A 0.98
C30 H30B 0.98
C30 H30C 0.98
N31 C32 1.471(2)
N31 C45 1.476(2)
N31 C46 1.486(2)
C32 C33 1.507(3)
C32 H32A 0.99
C32 H32B 0.99
C33 O34 1.415(3)
C33 H33A 0.99
C33 H33B 0.99
O34 C35 1.439(3)
C35 C36 1.461(4)
C35 H35A 0.99
C35 H35B 0.99
C36 O37 1.415(3)
C36 H36A 0.99
C36 H36B 0.99
O37 C38 1.417(3)
C38 C39 1.480(3)
C38 H38A 0.99
C38 H38B 0.99
C39 O40 1.428(2)
C39 H39A 0.99
C39 H39B 0.99
O40 C41 1.427(2)
C41 C42 1.495(3)
C41 H41A 0.99
C41 H41B 0.99
C42 O43 1.423(2)
C42 H42A 0.99
C42 H42B 0.99
O43 C44 1.428(2)
C44 C45 1.505(3)
C44 H44A 0.99
C44 H44B 0.99
C45 H45A 0.99
C45 H45B 0.99
C46 C47 1.501(2)
C46 H46A 0.99
C46 H46B 0.99
C47 C52 1.393(2)
C47 C48 1.425(2)
C48 C49 1.439(2)
C49 C50 1.396(2)
C49 C53 1.537(2)
C50 C51 1.399(2)
C50 H50 0.95
C51 C52 1.393(2)
C51 C57A 1.537(2)
C52 H52 0.95
C53 C55 1.533(2)
C53 C56 1.534(3)
C53 C54 1.541(3)
C54 H54A 0.98
C54 H54B 0.98
C54 H54C 0.98
C55 H55A 0.98
C55 H55B 0.98
C55 H55C 0.98
C56 H56A 0.98
C56 H56B 0.98
C56 H56C 0.98
C57A C59A 1.434(4)
C57A C58A 1.569(4)
C57A C60A 1.596(4)
C58A H58A 0.98
C58A H58B 0.98
C58A H58C 0.98
C59A H59A 0.98
C59A H59B 0.98
C59A H59C 0.98
C60A H60A 0.98
C60A H60B 0.98
C60A H60C 0.98
C58B H58D 0.98
C58B H58E 0.98
C58B H58F 0.98
C59B H59D 0.98
C59B H59E 0.98
C59B H59F 0.98
C60B H60D 0.98
C60B H60E 0.98
C60B H60F 0.98

loop_
_geom_torsion_atom_site_label_1
_geom_torsion_atom_site_label_2
_geom_torsion_atom_site_label_3
_geom_torsion_atom_site_label_4
_geom_torsion
O2 K1 K2 O1 142.74(5)
O7 K1 K2 O1 92.12(6)
O10 K1 K2 O1 -175.19(6)
O13 K1 K2 O1 -117.72(5)
N1 K1 K2 O1 -54.49(5)
O4 K1 K2 O1 -9.15(6)
C18 K1 K2 O1 -1.27(5)
C8 K1 K2 O1 124.96(7)
O1 K1 K2 O2 -142.74(5)
O7 K1 K2 O2 -50.62(6)
O10 K1 K2 O2 42.07(5)
O13 K1 K2 O2 99.54(5)
N1 K1 K2 O2 162.76(5)
O4 K1 K2 O2 -151.89(6)
C18 K1 K2 O2 -144.01(5)
C8 K1 K2 O2 -17.78(7)
O2 K1 K2 O34 -131.23(5)
O1 K1 K2 O34 86.03(5)
O7 K1 K2 O34 178.15(6)
O10 K1 K2 O34 -89.16(5)
O13 K1 K2 O34 -31.69(4)
N1 K1 K2 O34 31.53(4)
O4 K1 K2 O34 76.88(6)
C18 K1 K2 O34 84.76(4)
C8 K1 K2 O34 -149.01(6)
O2 K1 K2 O37 168.04(6)
O1 K1 K2 O37 25.30(6)
O7 K1 K2 O37 117.42(6)
O10 K1 K2 O37 -149.89(6)
O13 K1 K2 O37 -92.42(5)
N1 K1 K2 O37 -29.20(5)
O4 K1 K2 O37 16.15(7)
C18 K1 K2 O37 24.02(5)
C8 K1 K2 O37 150.26(7)
O2 K1 K2 N31 -69.84(5)
O1 K1 K2 N31 147.42(5)
O7 K1 K2 N31 -120.45(6)
O10 K1 K2 N31 -27.77(5)
O13 K1 K2 N31 29.70(4)
N1 K1 K2 N31 92.93(4)
O4 K1 K2 N31 138.27(6)
C18 K1 K2 N31 146.15(4)
C8 K1 K2 N31 -87.62(6)
O2 K1 K2 O43 -43.10(6)
O1 K1 K2 O43 174.16(6)
O7 K1 K2 O43 -93.72(7)
O10 K1 K2 O43 -1.03(7)
O13 K1 K2 O43 56.44(6)
N1 K1 K2 O43 119.67(6)
O4 K1 K2 O43 165.01(7)
C18 K1 K2 O43 172.89(6)
C8 K1 K2 O43 -60.88(7)
O2 K1 K2 O40 85.36(8)
O1 K1 K2 O40 -57.38(8)
O7 K1 K2 O40 34.74(9)
O10 K1 K2 O40 127.43(8)
O13 K1 K2 O40 -175.10(7)
N1 K1 K2 O40 -111.87(7)
O4 K1 K2 O40 -66.53(9)
C18 K1 K2 O40 -58.65(7)
C8 K1 K2 O40 67.58(9)
O2 K1 K2 C48 -9.78(5)
O1 K1 K2 C48 -152.52(5)
O7 K1 K2 C48 -60.39(6)
O10 K1 K2 C48 32.29(5)
O13 K1 K2 C48 89.76(4)
N1 K1 K2 C48 152.99(4)
O4 K1 K2 C48 -161.67(6)
C18 K1 K2 C48 -153.79(5)
C8 K1 K2 C48 -27.56(6)
O2 K1 K2 C36 -172.51(6)
O1 K1 K2 C36 44.75(6)
O7 K1 K2 C36 136.87(7)
O10 K1 K2 C36 -130.44(6)
O13 K1 K2 C36 -72.97(6)
N1 K1 K2 C36 -9.74(6)
O4 K1 K2 C36 35.60(7)
C18 K1 K2 C36 43.48(6)
C8 K1 K2 C36 169.71(8)
O2 K2 O1 C18 -161.7(2)
O34 K2 O1 C18 76.8(2)
O37 K2 O1 C18 15.0(2)
N31 K2 O1 C18 135.1(2)
O43 K2 O1 C18 29.6(5)
O40 K2 O1 C18 -31.3(2)
C48 K2 O1 C18 -162.0(2)
C36 K2 O1 C18 37.2(2)
K1 K2 O1 C18 173.4(3)
O2 K2 O1 K1 24.81(4)
O34 K2 O1 K1 -96.65(4)
O37 K2 O1 K1 -158.40(5)
N31 K2 O1 K1 -38.39(5)
O43 K2 O1 K1 -143.9(4)
O40 K2 O1 K1 155.23(4)
C48 K2 O1 K1 24.57(4)
C36 K2 O1 K1 -136.27(6)
O2 K1 O1 C18 157.81(11)
O7 K1 O1 C18 56.40(12)
O10 K1 O1 C18 -140.9(3)
O13 K1 O1 C18 -100.84(11)
N1 K1 O1 C18 -55.09(11)
O4 K1 O1 C18 -2.27(11)
C8 K1 O1 C18 75.10(13)
K2 K1 O1 C18 -176.79(13)
O2 K1 O1 K2 -25.40(4)
O7 K1 O1 K2 -126.80(5)
O10 K1 O1 K2 35.9(4)
O13 K1 O1 K2 75.95(5)
N1 K1 O1 K2 121.70(5)
O4 K1 O1 K2 174.52(4)
C18 K1 O1 K2 176.79(13)
C8 K1 O1 K2 -108.11(8)
O1 K1 O2 C48 163.15(17)
O7 K1 O2 C48 -72.79(17)
O10 K1 O2 C48 -11.52(17)
O13 K1 O2 C48 48.27(17)
N1 K1 O2 C48 112.69(17)
O4 K1 O2 C48 -95.9(2)
C18 K1 O2 C48 170.96(17)
C8 K1 O2 C48 -53.55(17)
K2 K1 O2 C48 138.77(18)
O1 K1 O2 K2 24.38(4)
O7 K1 O2 K2 148.44(4)
O10 K1 O2 K2 -150.29(4)
O13 K1 O2 K2 -90.50(4)
N1 K1 O2 K2 -26.08(7)
O4 K1 O2 K2 125.36(10)
C18 K1 O2 K2 32.19(4)
C8 K1 O2 K2 167.68(4)
O1 K2 O2 C48 -179.32(11)
O34 K2 O2 C48 -93.06(12)
O37 K2 O2 C48 170.13(16)
N31 K2 O2 C48 -53.40(11)
O43 K2 O2 C48 -0.58(12)
O40 K2 O2 C48 59.73(12)
C36 K2 O2 C48 -139.61(14)
K1 K2 O2 C48 -154.22(13)
O1 K2 O2 K1 -25.09(4)
O34 K2 O2 K1 61.16(6)
O37 K2 O2 K1 -35.65(17)
N31 K2 O2 K1 100.83(4)
O43 K2 O2 K1 153.65(4)
O40 K2 O2 K1 -146.05(4)
C48 K2 O2 K1 154.22(12)
C36 K2 O2 K1 14.61(13)
O2 K1 N1 C2 169.81(10)
O1 K1 N1 C2 116.53(12)
O7 K1 N1 C2 -4.20(12)
O10 K1 N1 C2 -69.78(12)
O13 K1 N1 C2 -109.88(12)
O4 K1 N1 C2 0.60(10)
C18 K1 N1 C2 97.21(12)
C8 K1 N1 C2 -27.75(13)
K2 K1 N1 C2 151.77(11)
O2 K1 N1 C15 -69.02(12)
O1 K1 N1 C15 -122.30(11)
O7 K1 N1 C15 116.97(11)
O10 K1 N1 C15 51.39(12)
O13 K1 N1 C15 11.29(10)
O4 K1 N1 C15 121.77(12)
C18 K1 N1 C15 -141.63(12)
C8 K1 N1 C15 93.42(12)
K2 K1 N1 C15 -87.07(11)
O2 K1 N1 C16 46.55(12)
O1 K1 N1 C16 -6.73(9)
O7 K1 N1 C16 -127.46(10)
O10 K1 N1 C16 166.96(10)
O13 K1 N1 C16 126.86(11)
O4 K1 N1 C16 -122.66(11)
C18 K1 N1 C16 -26.05(9)
C8 K1 N1 C16 -151.01(10)
K2 K1 N1 C16 28.51(10)
C15 N1 C2 C3 -152.05(16)
C16 N1 C2 C3 87.82(18)
K1 N1 C2 C3 -32.57(18)
N1 C2 C3 O4 68.1(2)
C2 C3 O4 C5 -170.27(16)
C2 C3 O4 K1 -61.72(15)
O2 K1 O4 C3 -127.02(14)
O1 K1 O4 C3 -29.65(12)
O7 K1 O4 C3 -153.74(13)
O10 K1 O4 C3 146.32(12)
O13 K1 O4 C3 87.65(12)
N1 K1 O4 C3 31.30(11)
C18 K1 O4 C3 -30.47(12)
C8 K1 O4 C3 -171.74(13)
K2 K1 O4 C3 -23.37(14)
O2 K1 O4 C5 -11.74(18)
O1 K1 O4 C5 85.63(12)
O7 K1 O4 C5 -38.46(12)
O10 K1 O4 C5 -98.39(12)
O13 K1 O4 C5 -157.07(12)
N1 K1 O4 C5 146.58(13)
C18 K1 O4 C5 84.82(12)
C8 K1 O4 C5 -56.45(12)
K2 K1 O4 C5 91.92(12)
C3 O4 C5 C6 -177.87(17)
K1 O4 C5 C6 69.93(18)
O4 C5 C6 O7 -66.9(3)
C5 C6 O7 C8 158.48(19)
C5 C6 O7 K1 23.3(3)
O2 K1 O7 C8 60.16(13)
O1 K1 O7 C8 149.45(12)
O10 K1 O7 C8 -28.50(12)
O13 K1 O7 C8 -53.12(13)
N1 K1 O7 C8 -123.97(12)
O4 K1 O7 C8 -128.90(13)
C18 K1 O7 C8 167.99(12)
K2 K1 O7 C8 94.12(13)
O2 K1 O7 C6 -163.01(16)
O1 K1 O7 C6 -73.72(17)
O10 K1 O7 C6 108.33(17)
O13 K1 O7 C6 83.70(17)
N1 K1 O7 C6 12.85(18)
O4 K1 O7 C6 7.93(16)
C18 K1 O7 C6 -55.18(17)
C8 K1 O7 C6 136.8(2)
K2 K1 O7 C6 -129.05(16)
C6 O7 C8 C9 -79.0(2)
K1 O7 C8 C9 61.5(2)
C6 O7 C8 K1 -140.48(19)
O2 K1 C8 O7 -122.71(12)
O1 K1 C8 O7 -43.76(16)
O10 K1 C8 O7 141.54(16)
O13 K1 C8 O7 132.52(12)
N1 K1 C8 O7 68.96(13)
O4 K1 C8 O7 43.45(12)
C18 K1 C8 O7 -15.49(15)
K2 K1 C8 O7 -110.35(12)
O2 K1 C8 C9 111.83(14)
O1 K1 C8 C9 -169.22(12)
O7 K1 C8 C9 -125.5(2)
O10 K1 C8 C9 16.08(13)
O13 K1 C8 C9 7.07(15)
N1 K1 C8 C9 -56.50(16)
O4 K1 C8 C9 -82.01(14)
C18 K1 C8 C9 -140.95(13)
K2 K1 C8 C9 124.19(13)
O7 C8 C9 O10 -64.0(3)
K1 C8 C9 O10 -23.08(16)
C8 C9 O10 C11 170.93(18)
C8 C9 O10 K1 32.2(2)
O2 K1 O10 C11 117.69(13)
O1 K1 O10 C11 57.1(4)
O7 K1 O10 C11 -139.14(14)
O13 K1 O10 C11 14.86(13)
N1 K1 O10 C11 -26.81(14)
O4 K1 O10 C11 -82.23(13)
C18 K1 O10 C11 -71.0(2)
C8 K1 O10 C11 -154.83(16)
K2 K1 O10 C11 89.55(13)
O2 K1 O10 C9 -106.21(14)
O1 K1 O10 C9 -166.8(3)
O7 K1 O10 C9 -3.03(13)
O13 K1 O10 C9 150.97(15)
N1 K1 O10 C9 109.29(14)
O4 K1 O10 C9 53.88(14)
C18 K1 O10 C9 65.1(2)
C8 K1 O10 C9 -18.72(14)
K2 K1 O10 C9 -134.34(13)
C9 O10 C11 C12 179.68(17)
K1 O10 C11 C12 -42.5(2)
O10 C11 C12 O13 59.9(2)
C11 C12 O13 C14 79.4(2)
C11 C12 O13 K1 -46.6(2)
O2 K1 O13 C14 160.12(11)
O1 K1 O13 C14 73.10(12)
O7 K1 O13 C14 -86.40(12)
O10 K1 O13 C14 -111.41(12)
N1 K1 O13 C14 22.99(11)
O4 K1 O13 C14 -31.36(12)
C18 K1 O13 C14 49.90(12)
C8 K1 O13 C14 -104.41(12)
K2 K1 O13 C14 114.75(11)
O2 K1 O13 C12 -71.93(12)
O1 K1 O13 C12 -158.94(11)
O7 K1 O13 C12 41.55(13)
O10 K1 O13 C12 16.54(11)
N1 K1 O13 C12 150.94(13)
O4 K1 O13 C12 96.59(12)
C18 K1 O13 C12 177.85(11)
C8 K1 O13 C12 23.55(13)
K2 K1 O13 C12 -117.30(12)
C12 O13 C14 C15 175.92(16)
K1 O13 C14 C15 -55.85(18)
C2 N1 C15 C14 77.16(19)
C16 N1 C15 C14 -160.56(16)
K1 N1 C15 C14 -46.01(18)
O13 C14 C15 N1 74.0(2)
C2 N1 C16 C17 -60.35(18)
C15 N1 C16 C17 178.51(14)
K1 N1 C16 C17 63.76(14)
N1 C16 C17 C22 94.27(18)
N1 C16 C17 C18 -80.53(18)
K2 O1 C18 C17 -99.8(2)
K1 O1 C18 C17 73.14(16)
K2 O1 C18 C19 82.4(3)
K1 O1 C18 C19 -104.74(15)
K2 O1 C18 K1 -172.9(3)
C22 C17 C18 O1 -178.30(15)
C16 C17 C18 O1 -3.6(2)
C22 C17 C18 C19 -0.3(2)
C16 C17 C18 C19 174.45(14)
C22 C17 C18 K1 -133.60(14)
C16 C17 C18 K1 41.14(15)
O2 K1 C18 O1 -22.31(11)
O7 K1 C18 O1 -132.58(11)
O10 K1 C18 O1 166.45(13)
O13 K1 C18 O1 89.86(11)
N1 K1 C18 O1 117.14(12)
O4 K1 C18 O1 177.75(11)
C8 K1 C18 O1 -126.30(11)
K2 K1 C18 O1 2.42(10)
O2 K1 C18 C17 -145.61(10)
O1 K1 C18 C17 -123.30(16)
O7 K1 C18 C17 104.12(10)
O10 K1 C18 C17 43.1(2)
O13 K1 C18 C17 -33.44(11)
N1 K1 C18 C17 -6.16(9)
O4 K1 C18 C17 54.45(10)
C8 K1 C18 C17 110.40(11)
K2 K1 C18 C17 -120.88(10)
O2 K1 C18 C19 84.59(12)
O1 K1 C18 C19 106.90(17)
O7 K1 C18 C19 -25.68(13)
O10 K1 C18 C19 -86.65(19)
O13 K1 C18 C19 -163.24(11)
N1 K1 C18 C19 -135.96(13)
O4 K1 C18 C19 -75.35(12)
C8 K1 C18 C19 -19.40(15)
K2 K1 C18 C19 109.32(12)
O1 C18 C19 C20 175.69(15)
C17 C18 C19 C20 -2.3(2)
K1 C18 C19 C20 120.04(14)
O1 C18 C19 C23 -2.7(2)
C17 C18 C19 C23 179.38(15)
K1 C18 C19 C23 -58.31(18)
C18 C19 C20 C21 2.3(3)
C23 C19 C20 C21 -179.40(16)
C19 C20 C21 C22 0.5(3)
C19 C20 C21 C27 -174.13(17)
C20 C21 C22 C17 -3.2(2)
C27 C21 C22 C17 171.15(16)
C18 C17 C22 C21 3.1(3)
C16 C17 C22 C21 -171.45(15)
C20 C19 C23 C26 3.0(2)
C18 C19 C23 C26 -178.70(17)
C20 C19 C23 C24 -117.66(18)
C18 C19 C23 C24 60.6(2)
C20 C19 C23 C25 121.64(18)
C18 C19 C23 C25 -60.0(2)
C22 C21 C27 C30 7.5(3)
C20 C21 C27 C30 -178.40(17)
C22 C21 C27 C29 128.7(2)
C20 C21 C27 C29 -57.2(2)
C22 C21 C27 C28 -112.4(2)
C20 C21 C27 C28 61.7(2)
O1 K2 N31 C32 -55.82(13)
O2 K2 N31 C32 -124.07(12)
O34 K2 N31 C32 17.91(12)
O37 K2 N31 C32 41.96(13)
O43 K2 N31 C32 117.34(12)
O40 K2 N31 C32 110.59(12)
C48 K2 N31 C32 -142.53(13)
C36 K2 N31 C32 25.57(13)
K1 K2 N31 C32 -81.45(12)
O1 K2 N31 C45 -177.36(10)
O2 K2 N31 C45 114.38(11)
O34 K2 N31 C45 -103.64(12)
O37 K2 N31 C45 -79.59(12)
O43 K2 N31 C45 -4.20(10)
O40 K2 N31 C45 -10.96(12)
C48 K2 N31 C45 95.92(11)
C36 K2 N31 C45 -95.98(12)
K1 K2 N31 C45 157.00(11)
O1 K2 N31 C46 60.31(11)
O2 K2 N31 C46 -7.95(10)
O34 K2 N31 C46 134.04(11)
O37 K2 N31 C46 158.08(10)
O43 K2 N31 C46 -126.53(11)
O40 K2 N31 C46 -133.29(10)
C48 K2 N31 C46 -26.41(9)
C36 K2 N31 C46 141.69(11)
K1 K2 N31 C46 34.68(10)
C45 N31 C32 C33 72.2(2)
C46 N31 C32 C33 -165.16(17)
K2 N31 C32 C33 -49.1(2)
N31 C32 C33 O34 64.5(3)
C32 C33 O34 C35 -179.7(2)
C32 C33 O34 K2 -42.9(2)
O1 K2 O34 C33 137.50(17)
O2 K2 O34 C33 56.64(18)
O37 K2 O34 C33 -143.19(18)
N31 K2 O34 C33 13.41(16)
O43 K2 O34 C33 -47.09(17)
O40 K2 O34 C33 -101.80(17)
C48 K2 O34 C33 33.18(18)
C36 K2 O34 C33 -155.5(2)
K1 K2 O34 C33 93.76(17)
O1 K2 O34 C35 -87.13(19)
O2 K2 O34 C35 -167.98(18)
O37 K2 O34 C35 -7.82(18)
N31 K2 O34 C35 148.8(2)
O43 K2 O34 C35 88.29(19)
O40 K2 O34 C35 33.57(19)
C48 K2 O34 C35 168.56(18)
C36 K2 O34 C35 -20.11(19)
K1 K2 O34 C35 -130.86(18)
C33 O34 C35 C36 174.0(2)
K2 O34 C35 C36 36.3(3)
O34 C35 C36 O37 -63.1(4)
O34 C35 C36 K2 -25.2(2)
O1 K2 C36 O37 -101.52(16)
O2 K2 C36 O37 -142.22(13)
O34 K2 C36 O37 150.2(2)
N31 K2 C36 O37 140.11(15)
O43 K2 C36 O37 77.65(16)
O40 K2 C36 O37 22.62(15)
C48 K2 C36 O37 174.02(13)
K1 K2 C36 O37 -131.75(15)
O1 K2 C36 C35 126.2(2)
O2 K2 C36 C35 85.5(2)
O34 K2 C36 C35 17.96(18)
O37 K2 C36 C35 -132.3(3)
N31 K2 C36 C35 7.8(2)
O43 K2 C36 C35 -54.6(2)
O40 K2 C36 C35 -109.7(2)
C48 K2 C36 C35 41.7(3)
K1 K2 C36 C35 96.0(2)
C35 C36 O37 C38 -85.0(3)
K2 C36 O37 C38 -138.9(2)
C35 C36 O37 K2 53.9(3)
O1 K2 O37 C36 73.97(16)
O2 K2 O37 C36 84.5(2)
O34 K2 O37 C36 -22.10(16)
N31 K2 O37 C36 -46.15(17)
O43 K2 O37 C36 -104.47(16)
O40 K2 O37 C36 -153.77(18)
C48 K2 O37 C36 -151.8(6)
K1 K2 O37 C36 56.53(17)
O1 K2 O37 C38 -148.91(16)
O2 K2 O37 C38 -138.34(17)
O34 K2 O37 C38 115.01(17)
N31 K2 O37 C38 90.97(16)
O43 K2 O37 C38 32.65(16)
O40 K2 O37 C38 -16.65(15)
C48 K2 O37 C38 -14.6(7)
C36 K2 O37 C38 137.1(3)
K1 K2 O37 C38 -166.35(14)
C36 O37 C38 C39 -179.30(19)
K2 O37 C38 C39 46.6(2)
O37 C38 C39 O40 -63.1(2)
C38 C39 O40 C41 -84.8(2)
C38 C39 O40 K2 47.5(2)
O1 K2 O40 C41 171.79(13)
O2 K2 O40 C41 -84.46(14)
O34 K2 O40 C41 71.65(14)
O37 K2 O40 C41 114.94(15)
N31 K2 O40 C41 5.21(15)
O43 K2 O40 C41 -1.79(13)
C48 K2 O40 C41 -64.90(14)
C36 K2 O40 C41 105.09(15)
K1 K2 O40 C41 -146.28(12)
O1 K2 O40 C39 40.62(14)
O2 K2 O40 C39 144.37(13)
O34 K2 O40 C39 -59.51(14)
O37 K2 O40 C39 -16.23(13)
N31 K2 O40 C39 -125.96(13)
O43 K2 O40 C39 -132.96(14)
C48 K2 O40 C39 163.93(13)
C36 K2 O40 C39 -26.08(14)
K1 K2 O40 C39 82.55(15)
C39 O40 C41 C42 164.30(19)
K2 O40 C41 C42 34.4(2)
O40 C41 C42 O43 -70.5(2)
C41 C42 O43 C44 179.96(15)
C41 C42 O43 K2 67.59(16)
O1 K2 O43 C42 -96.7(4)
O2 K2 O43 C42 94.85(11)
O34 K2 O43 C42 -144.21(11)
O37 K2 O43 C42 -82.34(11)
N31 K2 O43 C42 154.43(12)
O40 K2 O43 C42 -32.54(11)
C48 K2 O43 C42 94.65(11)
C36 K2 O43 C42 -104.16(12)
K1 K2 O43 C42 123.80(10)
O1 K2 O43 C44 145.2(4)
O2 K2 O43 C44 -23.23(12)
O34 K2 O43 C44 97.72(11)
O37 K2 O43 C44 159.58(11)
N31 K2 O43 C44 36.35(11)
O40 K2 O43 C44 -150.62(12)
C48 K2 O43 C44 -23.43(11)
C36 K2 O43 C44 137.77(12)
K1 K2 O43 C44 5.72(13)
C42 O43 C44 C45 176.57(14)
K2 O43 C44 C45 -68.29(14)
C32 N31 C45 C44 -147.37(16)
C46 N31 C45 C44 91.96(18)
K2 N31 C45 C44 -28.34(17)
O43 C44 C45 N31 70.43(18)
C32 N31 C46 C47 179.47(15)
C45 N31 C46 C47 -58.02(19)
K2 N31 C46 C47 64.06(14)
N31 C46 C47 C52 97.28(18)
N31 C46 C47 C48 -79.46(18)
K1 O2 C48 C47 -63.0(2)
K2 O2 C48 C47 70.48(16)
K1 O2 C48 C49 118.40(17)
K2 O2 C48 C49 -108.08(14)
K1 O2 C48 K2 -133.5(2)
C52 C47 C48 O2 -179.36(14)
C46 C47 C48 O2 -2.7(2)
C52 C47 C48 C49 -0.7(2)
C46 C47 C48 C49 175.96(14)
C52 C47 C48 K2 -136.89(14)
C46 C47 C48 K2 39.79(15)
O1 K2 C48 O2 0.69(11)
O34 K2 C48 O2 99.06(12)
O37 K2 C48 O2 -133.1(6)
N31 K2 C48 O2 119.12(12)
O43 K2 C48 O2 179.44(11)
O40 K2 C48 O2 -131.12(11)
C36 K2 C48 O2 80.8(2)
K1 K2 C48 O2 19.75(10)
O1 K2 C48 C47 -123.80(10)
O2 K2 C48 C47 -124.49(16)
O34 K2 C48 C47 -25.43(11)
O37 K2 C48 C47 102.5(7)
N31 K2 C48 C47 -5.37(9)
O43 K2 C48 C47 54.95(10)
O40 K2 C48 C47 104.39(10)
C36 K2 C48 C47 -43.7(2)
K1 K2 C48 C47 -104.74(10)
O1 K2 C48 C49 104.93(12)
O2 K2 C48 C49 104.24(18)
O34 K2 C48 C49 -156.71(12)
O37 K2 C48 C49 -28.8(7)
N31 K2 C48 C49 -136.64(13)
O43 K2 C48 C49 -76.33(12)
O40 K2 C48 C49 -26.88(14)
C36 K2 C48 C49 -174.97(18)
K1 K2 C48 C49 123.99(13)
O2 C48 C49 C50 177.79(15)
C47 C48 C49 C50 -0.8(2)
K2 C48 C49 C50 122.83(14)
O2 C48 C49 C53 0.7(2)
C47 C48 C49 C53 -177.87(14)
K2 C48 C49 C53 -54.22(18)
C48 C49 C50 C51 1.3(3)
C53 C49 C50 C51 178.33(16)
C49 C50 C51 C52 -0.2(3)
C49 C50 C51 C57A -176.66(16)
C50 C51 C52 C47 -1.4(2)
C57A C51 C52 C47 175.04(16)
C48 C47 C52 C51 1.9(2)
C46 C47 C52 C51 -174.74(15)
C50 C49 C53 C55 123.44(17)
C48 C49 C53 C55 -59.6(2)
C50 C49 C53 C56 3.4(2)
C48 C49 C53 C56 -179.60(16)
C50 C49 C53 C54 -116.02(18)
C48 C49 C53 C54 60.9(2)
C52 C51 C57A C59A -120.7(3)
C50 C51 C57A C59A 55.5(3)
C52 C51 C57A C58A 5.9(3)
C50 C51 C57A C58A -177.9(2)
C52 C51 C57A C60A 118.4(2)
C50 C51 C57A C60A -65.3(3)
